data_4505288
loop_
_publ_author_name
'Zaman, Md. Badruz'
'Udachin, Konstantin A.'
'Ripmeester, John A.'

_publ_section_title
;
 Supramolecular Grid and Layer Architectures. Hydrogen Bonds and
 Halogen&#x2212;Halogen Interactions Influenced by Bromo-, Chloro-, and
 Cyano-Substituted Anilic Acids
;
_journal_issue 3
_journal_name_full 'Crystal Growth &amp; Design'
_journal_page_first 585
_journal_paper_doi 10.1021/cg034134a
_journal_volume 4
_journal_year 2004
_chemical_formula_sum 'C20 H20 Cl2 N4 O4'
_chemical_formula_weight 451.30
_chemical_name_common 'Supramolecular complex between chloranilic acid, 2,2'-bipyrimidine and water'
_chemical_name_systematic
; 
 ? 
;
_space_group_IT_number 15
_symmetry_cell_setting monoclinic
_symmetry_space_group_name_Hall '-C 2yc'
_symmetry_space_group_name_H-M 'C 1 2/c 1'
_atom_sites_solution_hydrogens geom
_atom_sites_solution_primary direct
_atom_sites_solution_secondary difmap
_audit_creation_method SHELXL-97
_cell_angle_alpha 90.00
_cell_angle_beta 100.081(2)
_cell_angle_gamma 90.00
_cell_formula_units_Z 2
_cell_length_a 25.790(2)
_cell_length_b 3.7148(3)
_cell_length_c 17.2252(14)
_cell_measurement_temperature 173(2)
_cell_volume 1624.8(2)
_computing_structure_refinement 'SHELXL-97 (Sheldrick, 1997)'
_computing_structure_solution 'SHELXS-97 (Sheldrick, 1990)'
_diffrn_ambient_temperature 173(2)
_diffrn_measured_fraction_theta_full 0.992
_diffrn_measured_fraction_theta_max 0.992
_diffrn_radiation_monochromator graphite
_diffrn_radiation_source 'fine-focus sealed tube'
_diffrn_radiation_type MoK\a
_diffrn_radiation_wavelength 0.71070
_diffrn_reflns_av_R_equivalents 0.0495
_diffrn_reflns_av_sigmaI/netI 0.0493
_diffrn_reflns_limit_h_max 34
_diffrn_reflns_limit_h_min -34
_diffrn_reflns_limit_k_max 4
_diffrn_reflns_limit_k_min -5
_diffrn_reflns_limit_l_max 23
_diffrn_reflns_limit_l_min -23
_diffrn_reflns_number 8907
_diffrn_reflns_theta_full 28.73
_diffrn_reflns_theta_max 28.73
_diffrn_reflns_theta_min 1.60
_exptl_absorpt_coefficient_mu 0.222
_exptl_absorpt_correction_type multi-scan
_exptl_absorpt_process_details sadabs
_exptl_crystal_density_diffrn 0.922
_exptl_crystal_density_method 'not measured'
_exptl_crystal_F_000 468
_exptl_crystal_size_max 0.5
_exptl_crystal_size_mid 0.35
_exptl_crystal_size_min 0.2
_refine_diff_density_max 0.283
_refine_diff_density_min -0.252
_refine_diff_density_rms 0.062
_refine_ls_extinction_method none
_refine_ls_goodness_of_fit_ref 0.951
_refine_ls_hydrogen_treatment mixed
_refine_ls_matrix_type full
_refine_ls_number_parameters 130
_refine_ls_number_reflns 2076
_refine_ls_number_restraints 0
_refine_ls_restrained_S_all 0.951
_refine_ls_R_factor_all 0.0636
_refine_ls_R_factor_gt 0.0387
_refine_ls_shift/su_max 0.000
_refine_ls_shift/su_mean 0.000
_refine_ls_structure_factor_coef Fsqd
_refine_ls_weighting_details 'calc w=1/[\s^2^(Fo^2^)+(0.0461P)^2^+0.0000P] where P=(Fo^2^+2Fc^2^)/3'
_refine_ls_weighting_scheme calc
_refine_ls_wR_factor_gt 0.0797
_refine_ls_wR_factor_ref 0.0867
_reflns_number_gt 1491
_reflns_number_total 2076
_reflns_threshold_expression >2sigma(I)
_cod_data_source_file cg034134asi20030716_025835.cif
_cod_data_source_block z85_(Compound-2)
_cod_depositor_comments
;
The following automatic conversions were performed:

'_exptl_absorpt_correction_type' value 'multiscan' changed to
'multi-scan' according to
/home/saulius/struct/CIF-dictionaries/cif_core.dic dictionary named
'cif_core.dic' version 2.4.1 from 2010-06-29.

Automatic conversion script
Id: cif_fix_values 1715 2011-07-08 13:25:40Z adriana 
;
_cod_original_sg_symbol_H-M C2/c
_cod_database_code 4505288

loop_
_symmetry_equiv_pos_as_xyz
'x, y, z'
'-x, y, -z+1/2'
'x+1/2, y+1/2, z'
'-x+1/2, y+1/2, -z+1/2'
'-x, -y, -z'
'x, -y, z-1/2'
'-x+1/2, -y+1/2, -z'
'x+1/2, -y+1/2, z-1/2'

loop_
_atom_site_label
_atom_site_type_symbol
_atom_site_fract_x
_atom_site_fract_y
_atom_site_fract_z
_atom_site_U_iso_or_equiv
_atom_site_adp_type
_atom_site_occupancy
_atom_site_symmetry_multiplicity
_atom_site_calc_flag
_atom_site_refinement_flags
Cl1 Cl 0.235258(17) 0.02123(13) 0.16828(3) 0.02452(14) Uani 1 1 d .
O1 O 0.32794(5) -0.3303(4) 0.12179(7) 0.0313(3) Uani 1 1 d .
O2 O 0.15616(5) 0.0512(4) 0.02208(8) 0.0271(3) Uani 1 1 d .
H5 H 0.1357(10) 0.037(7) -0.0166(15) 0.043(7) Uiso 1 1 d .
N1 N 0.48365(6) -0.1477(4) 0.34490(9) 0.0249(4) Uani 1 1 d .
N2 N 0.43148(6) 0.0774(4) 0.22673(9) 0.0242(4) Uani 1 1 d .
C1 C 0.47650(7) -0.0401(5) 0.27010(11) 0.0213(4) Uani 1 1 d .
C2 C 0.44105(8) -0.1319(5) 0.37988(12) 0.0268(4) Uani 1 1 d .
H2 H 0.4441 -0.2084 0.4331 0.032 Uiso 1 1 calc R
C3 C 0.39304(7) -0.0084(5) 0.34115(12) 0.0269(4) Uani 1 1 d .
H3 H 0.3634 0.0054 0.3669 0.032 Uiso 1 1 calc R
C4 C 0.38988(7) 0.0940(5) 0.26376(12) 0.0263(4) Uani 1 1 d .
H4 H 0.3572 0.1792 0.2356 0.032 Uiso 1 1 calc R
C5 C 0.29157(7) -0.2850(5) 0.06706(10) 0.0200(4) Uani 1 1 d .
C6 C 0.24146(7) -0.1245(5) 0.07567(10) 0.0195(4) Uani 1 1 d .
C7 C 0.20138(7) -0.0931(5) 0.01393(11) 0.0202(4) Uani 1 1 d .
O1W O 0.07059(6) 0.0926(5) -0.07478(9) 0.0292(4) Uani 1 1 d .
H2W H 0.0502(11) -0.081(8) -0.0896(16) 0.060(9) Uiso 1 1 d .
H1W H 0.0725(9) 0.205(7) -0.1133(15) 0.040(8) Uiso 1 1 d .

loop_
_atom_site_aniso_label
_atom_site_aniso_U_11
_atom_site_aniso_U_22
_atom_site_aniso_U_33
_atom_site_aniso_U_23
_atom_site_aniso_U_13
_atom_site_aniso_U_12
Cl1 0.0290(2) 0.0301(3) 0.0142(2) -0.0025(2) 0.00306(16) 0.0025(2)
O1 0.0270(7) 0.0465(9) 0.0183(7) -0.0031(7) -0.0021(6) 0.0072(7)
O2 0.0226(7) 0.0400(9) 0.0174(7) -0.0030(6) 0.0000(6) 0.0076(6)
N1 0.0239(8) 0.0280(9) 0.0225(9) 0.0021(7) 0.0032(6) -0.0009(7)
N2 0.0210(8) 0.0278(9) 0.0226(8) -0.0006(7) 0.0004(6) -0.0003(6)
C1 0.0211(9) 0.0198(9) 0.0230(9) -0.0028(8) 0.0040(7) -0.0021(7)
C2 0.0319(11) 0.0262(10) 0.0233(10) 0.0010(8) 0.0077(8) -0.0034(8)
C3 0.0242(9) 0.0263(10) 0.0322(11) -0.0022(9) 0.0104(8) -0.0026(9)
C4 0.0200(9) 0.0283(11) 0.0298(11) -0.0028(8) 0.0027(8) -0.0004(8)
C5 0.0229(9) 0.0206(10) 0.0160(9) -0.0003(7) 0.0015(7) -0.0015(7)
C6 0.0261(9) 0.0206(9) 0.0120(8) -0.0009(7) 0.0038(7) -0.0002(7)
C7 0.0223(9) 0.0203(9) 0.0177(9) -0.0008(7) 0.0031(7) -0.0007(7)
O1W 0.0251(7) 0.0395(10) 0.0215(8) 0.0010(7) -0.0001(6) 0.0005(6)

loop_
_atom_type_symbol
_atom_type_description
_atom_type_scat_dispersion_real
_atom_type_scat_dispersion_imag
_atom_type_scat_source
C C 0.0033 0.0016 'International Tables Vol C Tables 4.2.6.8 and 6.1.1.4'
H H 0.0000 0.0000 'International Tables Vol C Tables 4.2.6.8 and 6.1.1.4'
N N 0.0061 0.0033 'International Tables Vol C Tables 4.2.6.8 and 6.1.1.4'
O O 0.0106 0.0060 'International Tables Vol C Tables 4.2.6.8 and 6.1.1.4'
Cl Cl 0.1484 0.1585 'International Tables Vol C Tables 4.2.6.8 and 6.1.1.4'

loop_
_geom_angle_atom_site_label_1
_geom_angle_atom_site_label_2
_geom_angle_atom_site_label_3
_geom_angle
_geom_angle_site_symmetry_3
C1 N1 C2 115.82(16) .
C1 N2 C4 115.91(16) .
N1 C1 N2 126.71(16) .
N1 C1 C1 117.49(18) 2_655
N2 C1 C1 115.79(19) 2_655
N1 C2 C3 122.23(18) .
C4 C3 C2 117.21(17) .
N2 C4 C3 122.10(17) .
O1 C5 C6 123.68(16) .
O1 C5 C7 118.22(16) 7_545
C6 C5 C7 118.09(15) 7_545
C7 C6 C5 121.71(16) .
C7 C6 Cl1 121.37(14) .
C5 C6 Cl1 116.92(13) .
O2 C7 C6 121.46(17) .
O2 C7 C5 118.34(15) 7_545
C6 C7 C5 120.17(16) 7_545

loop_
_geom_bond_atom_site_label_1
_geom_bond_atom_site_label_2
_geom_bond_distance
_geom_bond_site_symmetry_2
Cl1 C6 1.7183(18) .
O1 C5 1.220(2) .
O2 C7 1.313(2) .
N1 C1 1.331(2) .
N1 C2 1.344(2) .
N2 C1 1.339(2) .
N2 C4 1.342(2) .
C1 C1 1.497(3) 2_655
C2 C3 1.378(3) .
C3 C4 1.375(3) .
C5 C6 1.454(2) .
C5 C7 1.508(2) 7_545
C6 C7 1.352(2) .
C7 C5 1.508(2) 7_545
